data_7212854
loop_
_publ_author_name
'Liu, Wen-Ting'
'Ou, Yong-Cong'
'Lin, Zhuo-jia'
'Tong, Ming-Liang'

_publ_section_title
;
 Spontaneous resolution of four-coordinate Zn(ii) complexes in the
 formation of three-dimensional metal--organic frameworks
;
_journal_issue 11
_journal_name_full CrystEngComm
_journal_page_first 3487
_journal_paper_doi 10.1039/c0ce00206b
_journal_volume 12
_journal_year 2010
_chemical_formula_sum 'C8 H4 N8 Zn'
_chemical_formula_weight 277.56
_chemical_name_systematic
;
?
;
_space_group_IT_number 19
_symmetry_cell_setting orthorhombic
_symmetry_space_group_name_Hall 'P 2ac 2ab'
_symmetry_space_group_name_H-M 'P 21 21 21'
_atom_sites_solution_hydrogens geom
_atom_sites_solution_primary direct
_atom_sites_solution_secondary difmap
_audit_creation_method SHELXL-97
_cell_angle_alpha 90.00
_cell_angle_beta 90.00
_cell_angle_gamma 90.00
_cell_formula_units_Z 4
_cell_length_a 8.1103(6)
_cell_length_b 8.7455(8)
_cell_length_c 13.0119(10)
_cell_measurement_temperature 150(2)
_cell_volume 922.92(13)
_computing_cell_refinement 'PROCESS-AUTO (Rigaku, 1998)'
_computing_data_collection 'PROCESS-AUTO (Rigaku, 1998)'
_computing_data_reduction 'PROCESS-AUTO (Rigaku, 1998)'
_computing_molecular_graphics 'Bruker SHELXTL'
_computing_publication_material 'Bruker SHELXTL'
_computing_structure_refinement 'Bruker SHELXTL'
_computing_structure_solution 'Bruker SHELXTL'
_diffrn_ambient_temperature 150(2)
_diffrn_measured_fraction_theta_full 0.983
_diffrn_measured_fraction_theta_max 0.983
_diffrn_measurement_device_type 'Rigaku R-AXIS SPIDER IP'
_diffrn_measurement_method '\w scans'
_diffrn_radiation_monochromator graphite
_diffrn_radiation_source 'fine-focus sealed tube'
_diffrn_radiation_type MoK\a
_diffrn_radiation_wavelength 0.71073
_diffrn_reflns_av_R_equivalents 0.0189
_diffrn_reflns_av_sigmaI/netI 0.0342
_diffrn_reflns_limit_h_max 9
_diffrn_reflns_limit_h_min -10
_diffrn_reflns_limit_k_max 7
_diffrn_reflns_limit_k_min -11
_diffrn_reflns_limit_l_max 16
_diffrn_reflns_limit_l_min -15
_diffrn_reflns_number 4206
_diffrn_reflns_theta_full 26.98
_diffrn_reflns_theta_max 26.98
_diffrn_reflns_theta_min 3.13
_exptl_absorpt_coefficient_mu 2.649
_exptl_absorpt_correction_T_max 0.5810
_exptl_absorpt_correction_T_min 0.4326
_exptl_absorpt_correction_type multi-scan
_exptl_crystal_density_diffrn 1.998
_exptl_crystal_density_method 'not measured'
_exptl_crystal_F_000 552
_exptl_crystal_size_max 0.38
_exptl_crystal_size_mid 0.37
_exptl_crystal_size_min 0.23
_refine_diff_density_max 0.402
_refine_diff_density_min -0.248
_refine_diff_density_rms 0.070
_refine_ls_abs_structure_details 'Flack H D (1983), Acta Cryst. A39, 876-881'
_refine_ls_abs_structure_Flack 0.004(10)
_refine_ls_extinction_method none
_refine_ls_goodness_of_fit_ref 1.033
_refine_ls_hydrogen_treatment constr
_refine_ls_matrix_type full
_refine_ls_number_parameters 154
_refine_ls_number_reflns 1963
_refine_ls_number_restraints 0
_refine_ls_restrained_S_all 1.033
_refine_ls_R_factor_all 0.0215
_refine_ls_R_factor_gt 0.0194
_refine_ls_shift/su_max 0.001
_refine_ls_shift/su_mean 0.000
_refine_ls_structure_factor_coef Fsqd
_refine_ls_weighting_details 'calc w=1/[\s^2^(Fo^2^)+(0.0195P)^2^+0.0000P] where P=(Fo^2^+2Fc^2^)/3'
_refine_ls_weighting_scheme calc
_refine_ls_wR_factor_gt 0.0419
_refine_ls_wR_factor_ref 0.0425
_reflns_number_gt 1878
_reflns_number_total 1963
_reflns_threshold_expression >2sigma(I)
_cod_data_source_file c0ce00206b.txt
_cod_data_source_block complex1a
_cod_depositor_comments
;
The following automatic conversions were performed:

'_symmetry_cell_setting' value 'Orthorhombic' changed to
'orthorhombic' according to
/home/saulius/struct/CIF-dictionaries/cif_core.dic dictionary named
'cif_core.dic' version 2.4.2 from 2011-04-26.

Automatic conversion script
Id: cif_fix_values 1891 2012-01-12 08:04:46Z andrius 
;
_cod_original_sg_symbol_H-M 'P2(1)2(1)2(1) '
_cod_database_code 7212854

loop_
_symmetry_equiv_pos_as_xyz
'x, y, z'
'-x+1/2, -y, z+1/2'
'-x, y+1/2, -z+1/2'
'x+1/2, -y+1/2, -z'

loop_
_atom_site_label
_atom_site_type_symbol
_atom_site_fract_x
_atom_site_fract_y
_atom_site_fract_z
_atom_site_U_iso_or_equiv
_atom_site_adp_type
_atom_site_occupancy
_atom_site_symmetry_multiplicity
_atom_site_calc_flag
_atom_site_refinement_flags
Zn1 Zn 0.97769(2) 0.40932(3) 0.881503(16) 0.01004(7) Uani 1 1 d .
N1 N 1.1061(2) 0.3496(2) 1.00604(12) 0.0127(4) Uani 1 1 d .
N2 N 1.2261(2) 0.2492(3) 1.00103(14) 0.0137(4) Uani 1 1 d .
N3 N 1.26675(19) 0.2139(2) 1.09838(12) 0.0123(4) Uani 1 1 d .
N4 N 1.06406(19) 0.3825(2) 1.10379(12) 0.0142(4) Uani 1 1 d .
N5 N 1.0786(2) 0.3139(3) 1.75447(13) 0.0120(4) Uani 1 1 d .
N6 N 1.05687(19) 0.1665(2) 1.74800(12) 0.0132(4) Uani 1 1 d .
N7 N 1.07640(19) 0.1273(2) 1.64890(12) 0.0109(4) Uani 1 1 d .
N8 N 1.1133(2) 0.3777(2) 1.66180(12) 0.0130(4) Uani 1 1 d .
C1 C 1.1656(2) 0.2963(3) 1.15934(15) 0.0121(5) Uani 1 1 d .
C2 C 1.1611(2) 0.2891(3) 1.27235(15) 0.0118(5) Uani 1 1 d .
C3 C 1.2039(2) 0.1548(3) 1.32375(16) 0.0121(5) Uani 1 1 d .
H3 H 1.2409 0.0686 1.2857 0.015 Uiso 1 1 calc R
C4 C 1.1929(2) 0.1461(3) 1.42993(16) 0.0129(5) Uani 1 1 d .
H4 H 1.2247 0.0551 1.4645 0.015 Uiso 1 1 calc R
C5 C 1.1351(2) 0.2707(3) 1.48594(15) 0.0117(5) Uani 1 1 d .
C6 C 1.0928(2) 0.4071(4) 1.43493(15) 0.0147(4) Uani 1 1 d .
H6 H 1.0550 0.4929 1.4730 0.018 Uiso 1 1 calc R
C7 C 1.1065(2) 0.4159(3) 1.32911(15) 0.0145(5) Uani 1 1 d .
H7 H 1.0787 0.5081 1.2947 0.017 Uiso 1 1 calc R
C8 C 1.1114(2) 0.2589(3) 1.59792(14) 0.0112(5) Uani 1 1 d .

loop_
_atom_site_aniso_label
_atom_site_aniso_U_11
_atom_site_aniso_U_22
_atom_site_aniso_U_33
_atom_site_aniso_U_23
_atom_site_aniso_U_13
_atom_site_aniso_U_12
Zn1 0.01465(11) 0.00910(13) 0.00636(10) 0.00037(10) 0.00014(8) 0.00009(9)
N1 0.0142(9) 0.0141(12) 0.0097(9) 0.0003(8) 0.0000(6) -0.0005(8)
N2 0.0185(8) 0.0135(11) 0.0092(8) 0.0008(7) -0.0021(6) 0.0002(8)
N3 0.0157(8) 0.0132(12) 0.0080(9) 0.0007(7) -0.0006(6) 0.0002(7)
N4 0.0160(8) 0.0184(12) 0.0080(8) -0.0009(7) -0.0004(6) 0.0016(7)
N5 0.0150(9) 0.0115(12) 0.0094(9) 0.0010(7) 0.0009(6) -0.0009(7)
N6 0.0175(9) 0.0119(12) 0.0103(8) -0.0014(7) 0.0006(6) 0.0003(7)
N7 0.0145(7) 0.0104(12) 0.0080(8) -0.0014(6) 0.0013(5) 0.0005(6)
N8 0.0161(8) 0.0132(13) 0.0096(8) 0.0016(7) 0.0020(6) -0.0004(7)
C1 0.0140(10) 0.0132(14) 0.0092(9) 0.0001(9) 0.0011(7) -0.0020(9)
C2 0.0113(10) 0.0152(14) 0.0088(10) 0.0002(9) 0.0008(7) -0.0009(9)
C3 0.0130(9) 0.0130(14) 0.0103(10) -0.0032(9) 0.0018(7) 0.0005(9)
C4 0.0128(10) 0.0123(14) 0.0135(10) 0.0015(8) 0.0005(7) 0.0002(8)
C5 0.0124(10) 0.0138(14) 0.0088(9) -0.0004(9) 0.0004(7) -0.0021(9)
C6 0.0201(10) 0.0125(13) 0.0116(10) -0.0020(10) 0.0031(7) 0.0005(11)
C7 0.0169(10) 0.0120(14) 0.0145(10) 0.0029(11) -0.0005(7) 0.0023(10)
C8 0.0108(9) 0.0102(13) 0.0127(11) 0.0003(8) -0.0001(7) 0.0007(8)

loop_
_atom_type_symbol
_atom_type_description
_atom_type_scat_dispersion_real
_atom_type_scat_dispersion_imag
_atom_type_scat_source
C C 0.0033 0.0016 'International Tables Vol C Tables 4.2.6.8 and 6.1.1.4'
H H 0.0000 0.0000 'International Tables Vol C Tables 4.2.6.8 and 6.1.1.4'
N N 0.0061 0.0033 'International Tables Vol C Tables 4.2.6.8 and 6.1.1.4'
Zn Zn 0.2839 1.4301 'International Tables Vol C Tables 4.2.6.8 and 6.1.1.4'

loop_
_geom_angle_atom_site_label_1
_geom_angle_atom_site_label_2
_geom_angle_atom_site_label_3
_geom_angle
_geom_angle_site_symmetry_1
_geom_angle_site_symmetry_3
N7 Zn1 N1 121.71(8) 3_757 .
N7 Zn1 N5 108.72(8) 3_757 1_554
N1 Zn1 N5 110.12(7) . 1_554
N7 Zn1 N3 110.23(7) 3_757 4_457
N1 Zn1 N3 101.27(7) . 4_457
N5 Zn1 N3 103.06(7) 1_554 4_457
N2 N1 N4 112.18(16) . .
N2 N1 Zn1 121.45(14) . .
N4 N1 Zn1 125.31(14) . .
N1 N2 N3 106.78(17) . .
N2 N3 C1 106.37(17) . .
N2 N3 Zn1 116.62(13) . 4_557
C1 N3 Zn1 135.80(14) . 4_557
C1 N4 N1 103.59(17) . .
N6 N5 N8 112.13(17) . .
N6 N5 Zn1 113.95(13) . 1_556
N8 N5 Zn1 129.75(16) . 1_556
N5 N6 N7 107.36(17) . .
N6 N7 C8 106.08(18) . .
N6 N7 Zn1 114.08(14) . 3_747
C8 N7 Zn1 139.33(14) . 3_747
C8 N8 N5 103.40(19) . .
N4 C1 N3 111.08(18) . .
N4 C1 C2 123.5(2) . .
N3 C1 C2 125.4(2) . .
C3 C2 C7 119.4(2) . .
C3 C2 C1 120.6(2) . .
C7 C2 C1 120.0(2) . .
C4 C3 C2 120.5(2) . .
C4 C3 H3 119.7 . .
C2 C3 H3 119.7 . .
C3 C4 C5 120.0(2) . .
C3 C4 H4 120.0 . .
C5 C4 H4 120.0 . .
C4 C5 C6 119.91(19) . .
C4 C5 C8 120.4(2) . .
C6 C5 C8 119.6(2) . .
C7 C6 C5 119.8(3) . .
C7 C6 H6 120.1 . .
C5 C6 H6 120.1 . .
C6 C7 C2 120.3(3) . .
C6 C7 H7 119.8 . .
C2 C7 H7 119.8 . .
N8 C8 N7 111.03(17) . .
N8 C8 C5 124.2(2) . .
N7 C8 C5 124.7(2) . .

loop_
_geom_bond_atom_site_label_1
_geom_bond_atom_site_label_2
_geom_bond_distance
_geom_bond_site_symmetry_2
Zn1 N7 1.996(2) 3_757
Zn1 N1 1.9960(17) .
Zn1 N5 2.0245(18) 1_554
Zn1 N3 2.0386(17) 4_457
N1 N2 1.312(3) .
N1 N4 1.348(2) .
N2 N3 1.345(2) .
N3 C1 1.350(3) .
N3 Zn1 2.0386(17) 4_557
N4 C1 1.330(3) .
N5 N6 1.303(3) .
N5 N8 1.358(2) .
N5 Zn1 2.0245(18) 1_556
N6 N7 1.344(2) .
N7 C8 1.358(3) .
N7 Zn1 1.996(2) 3_747
N8 C8 1.330(3) .
C1 C2 1.472(3) .
C2 C3 1.395(3) .
C2 C7 1.404(3) .
C3 C4 1.387(3) .
C3 H3 0.9500 .
C4 C5 1.392(3) .
C4 H4 0.9500 .
C5 C6 1.407(4) .
C5 C8 1.473(3) .
C6 C7 1.384(3) .
C6 H6 0.9500 .
C7 H7 0.9500 .

loop_
_geom_torsion_atom_site_label_1
_geom_torsion_atom_site_label_2
_geom_torsion_atom_site_label_3
_geom_torsion_atom_site_label_4
_geom_torsion
_geom_torsion_site_symmetry_1
_geom_torsion_site_symmetry_4
N7 Zn1 N1 N2 -135.54(18) 3_757 .
N5 Zn1 N1 N2 -6.6(2) 1_554 .
N3 Zn1 N1 N2 101.94(18) 4_457 .
N7 Zn1 N1 N4 57.2(2) 3_757 .
N5 Zn1 N1 N4 -173.93(17) 1_554 .
N3 Zn1 N1 N4 -65.4(2) 4_457 .
N4 N1 N2 N3 -0.3(3) . .
Zn1 N1 N2 N3 -169.13(14) . .
N1 N2 N3 C1 0.4(2) . .
N1 N2 N3 Zn1 -168.98(15) . 4_557
N2 N1 N4 C1 0.0(3) . .
Zn1 N1 N4 C1 168.35(16) . .
N8 N5 N6 N7 -0.2(2) . .
Zn1 N5 N6 N7 159.18(11) 1_556 .
N5 N6 N7 C8 0.3(2) . .
N5 N6 N7 Zn1 -173.15(12) . 3_747
N6 N5 N8 C8 0.0(2) . .
Zn1 N5 N8 C8 -155.25(14) 1_556 .
N1 N4 C1 N3 0.3(2) . .
N1 N4 C1 C2 -177.5(2) . .
N2 N3 C1 N4 -0.4(3) . .
Zn1 N3 C1 N4 165.93(16) 4_557 .
N2 N3 C1 C2 177.3(2) . .
Zn1 N3 C1 C2 -16.4(4) 4_557 .
N4 C1 C2 C3 148.3(2) . .
N3 C1 C2 C3 -29.1(3) . .
N4 C1 C2 C7 -28.8(3) . .
N3 C1 C2 C7 153.7(2) . .
C7 C2 C3 C4 0.0(3) . .
C1 C2 C3 C4 -177.22(19) . .
C2 C3 C4 C5 1.5(3) . .
C3 C4 C5 C6 -2.0(3) . .
C3 C4 C5 C8 175.5(2) . .
C4 C5 C6 C7 1.0(3) . .
C8 C5 C6 C7 -176.51(19) . .
C5 C6 C7 C2 0.5(3) . .
C3 C2 C7 C6 -0.9(3) . .
C1 C2 C7 C6 176.2(2) . .
N5 N8 C8 N7 0.2(2) . .
N5 N8 C8 C5 177.05(19) . .
N6 N7 C8 N8 -0.3(2) . .
Zn1 N7 C8 N8 170.51(15) 3_747 .
N6 N7 C8 C5 -177.16(18) . .
Zn1 N7 C8 C5 -6.3(3) 3_747 .
C4 C5 C8 N8 155.6(2) . .
C6 C5 C8 N8 -26.9(3) . .
C4 C5 C8 N7 -27.9(3) . .
C6 C5 C8 N7 149.5(2) . .
